data_1559898
loop_
_publ_author_name
'Khadivjam, Tinasadat'
'Che-Quang, Huy'
'Maris, Thierry'
'Ajoyan, Zvart'
'Howarth, Ashlee J.'
'Wuest, James D.'

_publ_section_title
;
 Modular Construction of Porous Hydrogen-Bonded Molecular Materials from
 Melams
;
_journal_issue 31
_journal_name_full 'Chemistry-A European Journal'
_journal_page_first 7026
_journal_page_last 7040
_journal_paper_doi 10.1002/chem.202000186
_journal_volume 26
_journal_year 2020
_chemical_formula_moiety '2(C18 H20 N22), C4 H12 O2 S2, 9(H2 O)'
_chemical_formula_sum 'C40 H70 N44 O11 S2'
_chemical_formula_weight 1407.52
_chemical_name_systematic
;
N2,N2'-(1,2-phenylene)bis[N2-(4,6-diamino-1,3,5-triazin-2-yl)
-1,3,5-triazine-2,4,6-triamine] dimethyl sulfoxide solvate hydrate

;
_space_group_crystal_system monoclinic
_space_group_IT_number 15
_space_group_name_Hall '-C 2yc'
_space_group_name_H-M_alt 'C 1 2/c 1'
_atom_sites_solution_hydrogens mixed
_atom_sites_solution_primary dual
_audit_creation_date 2019-06-07
_audit_creation_method
;
Olex2 1.2
(compiled 2018.05.29 svn.r3508 for OlexSys, GUI svn.r5506)
;
_cell_angle_alpha 90
_cell_angle_beta 112.824(6)
_cell_angle_gamma 90
_cell_formula_units_Z 4
_cell_length_a 25.072(4)
_cell_length_b 13.115(2)
_cell_length_c 20.790(3)
_cell_measurement_reflns_used 9789
_cell_measurement_temperature 150
_cell_measurement_theta_max 67.856
_cell_measurement_theta_min 4.114
_cell_volume 6300.9(17)
_computing_cell_refinement
;
SAINT (2006) V7.34A; Integration Software for Single Crystal Data.
Bruker AXS Inc., Madison, WI 53719-1173.
;
_computing_data_collection
;
APEX 2 (2006) Bruker AXS Inc., Madison, WI 53719-1173.
;
_computing_data_reduction
;
SAINT (2006) V7.34A; Integration Software for Single Crystal Data. 
Bruker AXS Inc., Madison, WI 53719-1173.
;
_computing_molecular_graphics 'Olex2 (Dolomanov et al., 2009)'
_computing_publication_material 'Olex2 (Dolomanov et al., 2009)'
_computing_structure_refinement 'XL (Sheldrick, 2008)'
_diffrn_ambient_temperature 150
_diffrn_detector 'CCD Area detector'
_diffrn_detector_area_resol_mean 8.3
_diffrn_detector_type 'Bruker Pt135'
_diffrn_measured_fraction_theta_full 0.994
_diffrn_measured_fraction_theta_max 0.990
_diffrn_measurement_device 'microstar diffractometer'
_diffrn_measurement_device_type 'Bruker Microstar'
_diffrn_measurement_method '\w and \p scans'
_diffrn_radiation_collimation 'Focusing mirrors'
_diffrn_radiation_monochromator 'Helios Mirror Optics'
_diffrn_radiation_probe x-ray
_diffrn_radiation_type CuK\a
_diffrn_radiation_wavelength 1.54178
_diffrn_reflns_av_R_equivalents 0.0554
_diffrn_reflns_av_unetI/netI 0.0315
_diffrn_reflns_Laue_measured_fraction_full 0.994
_diffrn_reflns_Laue_measured_fraction_max 0.990
_diffrn_reflns_limit_h_max 30
_diffrn_reflns_limit_h_min -29
_diffrn_reflns_limit_k_max 15
_diffrn_reflns_limit_k_min -15
_diffrn_reflns_limit_l_max 24
_diffrn_reflns_limit_l_min -24
_diffrn_reflns_number 43823
_diffrn_reflns_point_group_measured_fraction_full 0.994
_diffrn_reflns_point_group_measured_fraction_max 0.990
_diffrn_reflns_theta_full 67.679
_diffrn_reflns_theta_max 68.142
_diffrn_reflns_theta_min 3.875
_diffrn_source 'Rotating Anode'
_diffrn_source_target Cu
_diffrn_source_type 'Microstar Rotating Anode'
_exptl_absorpt_coefficient_mu 1.558
_exptl_absorpt_correction_T_max 0.7531
_exptl_absorpt_correction_T_min 0.5712
_exptl_absorpt_correction_type multi-scan
_exptl_absorpt_process_details
;
SADABS-2008/1 (Bruker,2008) was used for absorption correction.
wR2(int) was 0.1293 before and 0.0702 after correction.
The Ratio of minimum to maximum transmission is 0.7585.
The \l/2 correction factor is Not present.
;
_exptl_crystal_colour 'clear light colourless'
_exptl_crystal_colour_lustre clear
_exptl_crystal_colour_modifier light
_exptl_crystal_colour_primary colourless
_exptl_crystal_density_diffrn 1.484
_exptl_crystal_description plate
_exptl_crystal_F_000 2952
_exptl_crystal_size_max 0.33
_exptl_crystal_size_mid 0.16
_exptl_crystal_size_min 0.1
_refine_diff_density_max 1.186
_refine_diff_density_min -0.908
_refine_diff_density_rms 0.078
_refine_ls_extinction_coef .
_refine_ls_extinction_method none
_refine_ls_goodness_of_fit_ref 1.057
_refine_ls_hydrogen_treatment constr
_refine_ls_matrix_type full
_refine_ls_number_parameters 469
_refine_ls_number_reflns 5686
_refine_ls_number_restraints 26
_refine_ls_restrained_S_all 1.236
_refine_ls_R_factor_all 0.0645
_refine_ls_R_factor_gt 0.0637
_refine_ls_shift/su_max 0.000
_refine_ls_shift/su_mean 0.000
_refine_ls_structure_factor_coef Fsqd
_refine_ls_weighting_details 'w=1/[\s^2^(Fo^2^)+(0.0928P)^2^+19.0840P] where P=(Fo^2^+2Fc^2^)/3'
_refine_ls_weighting_scheme calc
_refine_ls_wR_factor_gt 0.1772
_refine_ls_wR_factor_ref 0.1779
_reflns_Friedel_coverage 0.000
_reflns_Friedel_fraction_full .
_reflns_Friedel_fraction_max .
_reflns_number_gt 5531
_reflns_number_total 5686
_reflns_threshold_expression 'I > 2\s(I)'
_cod_data_source_file melam_6-6_dmso_4_5_h2o_jw1427.cif
_cod_data_source_block jw1427
_cod_original_cell_volume 6300.7(18)
_cod_database_code 1559898

loop_
_space_group_symop_id
_space_group_symop_operation_xyz
1 'x, y, z'
2 '-x, y, -z+1/2'
3 'x+1/2, y+1/2, z'
4 '-x+1/2, y+1/2, -z+1/2'
5 '-x, -y, -z'
6 'x, -y, z-1/2'
7 '-x+1/2, -y+1/2, -z'
8 'x+1/2, -y+1/2, z-1/2'

loop_
_atom_site_label
_atom_site_type_symbol
_atom_site_fract_x
_atom_site_fract_y
_atom_site_fract_z
_atom_site_U_iso_or_equiv
_atom_site_adp_type
_atom_site_occupancy
_atom_site_site_symmetry_order
_atom_site_calc_flag
_atom_site_refinement_flags_posn
_atom_site_refinement_flags_adp
_atom_site_refinement_flags_occupancy
_atom_site_disorder_assembly
_atom_site_disorder_group
C1 C 0.07772(10) 0.30870(18) 0.11959(11) 0.0202(5) Uani 1 1 d . . . . .
C2 C 0.07531(10) 0.41506(18) 0.12279(11) 0.0196(5) Uani 1 1 d . . . . .
C3 C 0.02293(10) 0.46466(19) 0.08800(12) 0.0235(5) Uani 1 1 d . . . . .
H3 H 0.021134 0.536928 0.089579 0.028 Uiso 1 1 calc R . . . .
C4 C -0.02654(10) 0.4095(2) 0.05112(12) 0.0275(5) Uani 1 1 d . . . . .
H4 H -0.062144 0.443951 0.027411 0.033 Uiso 1 1 calc R . . . .
C5 C -0.02424(11) 0.3040(2) 0.04869(13) 0.0293(6) Uani 1 1 d . . . . .
H5 H -0.058303 0.266086 0.023594 0.035 Uiso 1 1 calc R . . . .
C6 C 0.02771(11) 0.25386(19) 0.08288(13) 0.0257(5) Uani 1 1 d . . . . .
H6 H 0.029187 0.181564 0.081220 0.031 Uiso 1 1 calc R . . . .
C7 C 0.15214(10) 0.18713(18) 0.11861(12) 0.0214(5) Uani 1 1 d . . . . .
C8 C 0.16725(10) 0.14525(19) 0.02227(12) 0.0239(5) Uani 1 1 d . . . . .
C9 C 0.20609(10) 0.05022(18) 0.12058(12) 0.0226(5) Uani 1 1 d . . . . .
C10 C 0.15630(10) 0.25904(17) 0.22846(12) 0.0206(5) Uani 1 1 d . . . . .
C11 C 0.14747(11) 0.2891(2) 0.32972(13) 0.0268(5) Uani 1 1 d . . . . .
C12 C 0.23426(10) 0.24452(18) 0.32828(12) 0.0230(5) Uani 1 1 d . . . . .
C13 C 0.12606(10) 0.53740(18) 0.21572(12) 0.0211(5) Uani 1 1 d . . . . .
C14 C 0.09191(10) 0.57535(19) 0.29824(12) 0.0242(5) Uani 1 1 d . . . . .
C15 C 0.16401(10) 0.66835(18) 0.28929(13) 0.0233(5) Uani 1 1 d . . . . .
C16 C 0.17272(10) 0.47178(17) 0.13940(12) 0.0206(5) Uani 1 1 d . . . . .
C17 C 0.20416(10) 0.45173(19) 0.05299(12) 0.0240(5) Uani 1 1 d . . . . .
C18 C 0.26767(10) 0.48514(17) 0.16261(12) 0.0210(5) Uani 1 1 d . . . . .
N1 N 0.13093(8) 0.25511(15) 0.15503(10) 0.0221(4) Uani 1 1 d . . . . .
N2 N 0.14294(9) 0.21153(16) 0.05309(10) 0.0251(4) Uani 1 1 d . . . . .
N3 N 0.17913(8) 0.10495(15) 0.15380(10) 0.0223(4) Uani 1 1 d . . . . .
N4 N 0.20103(9) 0.06578(15) 0.05445(10) 0.0243(4) Uani 1 1 d . . . . .
N5 N 0.23946(10) -0.02618(16) 0.15607(11) 0.0284(5) Uani 1 1 d . . . . .
H5A H 0.243040 -0.038817 0.199122 0.034 Uiso 1 1 calc . . . . .
H5B H 0.257963 -0.064089 0.136491 0.034 Uiso 1 1 calc . . . . .
N6 N 0.15887(10) 0.16035(18) -0.04444(11) 0.0312(5) Uani 1 1 d . . . . .
H6A H 0.175084 0.119336 -0.065087 0.037 Uiso 1 1 calc . . . . .
H6B H 0.137114 0.211316 -0.067778 0.037 Uiso 1 1 calc . . . . .
N7 N 0.21325(9) 0.24635(15) 0.25792(10) 0.0222(4) Uani 1 1 d . . . . .
N8 N 0.12053(9) 0.27787(16) 0.25978(11) 0.0259(5) Uani 1 1 d . . . . .
N9 N 0.20393(9) 0.27090(18) 0.36656(11) 0.0289(5) Uani 1 1 d . . . . .
N10 N 0.28971(9) 0.21876(17) 0.36143(11) 0.0284(5) Uani 1 1 d . . . . .
H10A H 0.305560 0.219322 0.407331 0.034 Uiso 1 1 calc . . . . .
H10B H 0.310448 0.201189 0.337405 0.034 Uiso 1 1 calc . . . . .
N11 N 0.11532(10) 0.3187(2) 0.36429(12) 0.0388(6) Uani 1 1 d . . . . .
H11A H 0.131135 0.325773 0.409929 0.047 Uiso 1 1 calc R . . . .
H11B H 0.078224 0.331151 0.341536 0.047 Uiso 1 1 calc R . . . .
N12 N 0.12624(8) 0.47328(15) 0.16182(10) 0.0213(4) Uani 1 1 d . . . . .
N13 N 0.08927(9) 0.51294(16) 0.24505(11) 0.0245(4) Uani 1 1 d . . . . .
N14 N 0.13033(9) 0.65141(16) 0.32478(11) 0.0259(5) Uani 1 1 d . . . . .
N15 N 0.16152(9) 0.61703(15) 0.23153(11) 0.0235(4) Uani 1 1 d . . . . .
N16 N 0.05463(10) 0.55803(18) 0.32854(12) 0.0321(5) Uani 1 1 d . . . . .
H16A H 0.055880 0.595552 0.364184 0.039 Uiso 1 1 calc . . . . .
H16B H 0.028790 0.509070 0.312882 0.039 Uiso 1 1 calc . . . . .
N17 N 0.20293(10) 0.74388(17) 0.31104(12) 0.0303(5) Uani 1 1 d . . . . .
H17A H 0.205739 0.780597 0.347647 0.036 Uiso 1 1 calc . . . . .
H17B H 0.225667 0.756781 0.288714 0.036 Uiso 1 1 calc . . . . .
N18 N 0.15810(9) 0.45931(16) 0.07143(10) 0.0242(4) Uani 1 1 d . . . . .
N19 N 0.25993(9) 0.46389(16) 0.09653(10) 0.0240(4) Uani 1 1 d . . . . .
N20 N 0.22573(8) 0.48164(15) 0.18847(10) 0.0210(4) Uani 1 1 d . . . . .
N21 N 0.19335(10) 0.4331(2) -0.01408(11) 0.0347(5) Uani 1 1 d . . . . .
H21A H 0.222093 0.429168 -0.028279 0.042 Uiso 1 1 calc . . . . .
H21B H 0.157480 0.424709 -0.044057 0.042 Uiso 1 1 calc . . . . .
N22 N 0.32090(9) 0.50906(17) 0.20751(11) 0.0259(5) Uani 1 1 d . . . . .
H22A H 0.349751 0.510557 0.193404 0.031 Uiso 1 1 calc . . . . .
H22B H 0.327106 0.523324 0.251196 0.031 Uiso 1 1 calc . . . . .
C19A C -0.0927(9) 0.1567(12) -0.1440(9) 0.092(3) Uani 0.530(3) 1 d D U P A 1
H19A H -0.070567 0.217541 -0.121628 0.138 Uiso 0.530(3) 1 calc GR . P A 1
H19B H -0.120671 0.140812 -0.123140 0.138 Uiso 0.530(3) 1 calc GR . P A 1
H19C H -0.113338 0.169571 -0.194073 0.138 Uiso 0.530(3) 1 calc GR . P A 1
C20A C -0.0475(5) 0.0445(9) -0.0483(3) 0.118(3) Uani 0.530(3) 1 d D U P A 1
H20A H -0.063849 0.107479 -0.038315 0.177 Uiso 0.530(3) 1 calc GR . P A 1
H20B H -0.008236 0.034776 -0.013139 0.177 Uiso 0.530(3) 1 calc GR . P A 1
H20C H -0.071728 -0.013498 -0.046991 0.177 Uiso 0.530(3) 1 calc GR . P A 1
O1A O 0.0128(4) 0.098(2) -0.1211(8) 0.089(2) Uani 0.530(3) 1 d D U P A 1
S1A S -0.04503(10) 0.05275(19) -0.13193(14) 0.0583(5) Uani 0.530(3) 1 d D U P A 1
C19B C -0.0957(10) 0.1339(18) -0.1336(12) 0.092(3) Uani 0.470(3) 1 d D U P A 2
H19D H -0.088140 0.207039 -0.125099 0.138 Uiso 0.470(3) 1 calc GR . P A 2
H19E H -0.093134 0.100419 -0.090407 0.138 Uiso 0.470(3) 1 calc GR . P A 2
H19F H -0.134466 0.123936 -0.169698 0.138 Uiso 0.470(3) 1 calc GR . P A 2
C20B C -0.0500(7) 0.1607(9) -0.2319(5) 0.118(3) Uani 0.470(3) 1 d D U P A 2
H20D H -0.031473 0.127949 -0.260222 0.177 Uiso 0.470(3) 1 calc GR . P A 2
H20E H -0.030814 0.225869 -0.213986 0.177 Uiso 0.470(3) 1 calc GR . P A 2
H20F H -0.090940 0.172921 -0.260635 0.177 Uiso 0.470(3) 1 calc GR . P A 2
O1B O 0.0152(5) 0.094(3) -0.1061(9) 0.089(2) Uani 0.470(3) 1 d D U P A 2
S1B S -0.04423(12) 0.0810(2) -0.16163(16) 0.0583(5) Uani 0.470(3) 1 d D U P A 2
O2 O 0.08565(10) -0.0454(2) -0.14988(15) 0.0624(7) Uani 1 1 d . . . . .
H2A H 0.080824 -0.069173 -0.113502 0.094 Uiso 1 1 d R . . . .
H2B H 0.065504 0.010777 -0.159942 0.094 Uiso 1 1 d R . . . .
O3A O 0.04851(11) 0.2992(2) -0.06891(13) 0.0352(5) Uani 0.806(5) 1 d . . P B 1
H3AA H 0.071615 0.293848 -0.025186 0.053 Uiso 0.806(5) 1 d R . P B 1
H3AB H 0.035075 0.237878 -0.080826 0.053 Uiso 0.806(5) 1 d R . P B 1
O3B O 0.0681(5) 0.3489(10) -0.0460(6) 0.0352(5) Uani 0.194(5) 1 d . . P B 2
H3BA H 0.053934 0.289320 -0.055808 0.053 Uiso 0.194(5) 1 d R . P B 2
H3BB H 0.087554 0.374300 -0.004898 0.053 Uiso 0.194(5) 1 d R . P B 2
O4B O -0.00601(18) 0.3575(3) 0.26429(19) 0.0352(5) Uani 0.5 1 d . . P C -2
H4BA H -0.015734 0.292078 0.259217 0.053 Uiso 0.5 1 d R . P C -2
H4BB H 0.034046 0.402928 0.251257 0.053 Uiso 0.5 1 d R . P C -2
O5A O 0.1402(3) -0.1176(4) -0.0201(4) 0.0637(16) Uani 0.6 1 d . . P D 1
H5AA H 0.150066 -0.064261 0.007548 0.096 Uiso 0.6 1 d R . P D 1
H5AB H 0.174146 -0.133281 -0.019152 0.096 Uiso 0.6 1 d R . P D 1
O5B O 0.1585(5) -0.1579(7) -0.0071(6) 0.0637(16) Uani 0.4 1 d . . P E 2
H5BA H 0.180785 -0.107952 -0.008697 0.096 Uiso 0.4 1 d R . P E 2
H5BB H 0.150585 -0.144752 0.029273 0.096 Uiso 0.4 1 d R . P E 2
O6 O 0.28922(19) 0.2211(4) 0.4999(2) 0.0490(11) Uani 0.5 1 d D . P F -1
H6C H 0.273336 0.215099 0.533898 0.074 Uiso 0.5 1 d DR . P F -1
H6D H 0.261076 0.239709 0.463119 0.074 Uiso 0.5 1 d DR . P F -1
O7 O 0.01383(17) 0.1557(3) 0.2346(2) 0.0440(10) Uani 0.5 1 d . . P G -1
H7A H 0.038745 0.195653 0.227565 0.066 Uiso 0.5 1 d R . P G -1
H7B H 0.027215 0.147663 0.279615 0.066 Uiso 0.5 1 d R . P G -1

loop_
_atom_site_aniso_label
_atom_site_aniso_U_11
_atom_site_aniso_U_22
_atom_site_aniso_U_33
_atom_site_aniso_U_23
_atom_site_aniso_U_13
_atom_site_aniso_U_12
C1 0.0199(11) 0.0249(12) 0.0185(10) 0.0004(9) 0.0103(9) 0.0031(9)
C2 0.0201(11) 0.0240(11) 0.0177(10) -0.0016(9) 0.0107(9) -0.0005(9)
C3 0.0271(12) 0.0255(12) 0.0216(11) 0.0021(9) 0.0136(10) 0.0052(10)
C4 0.0204(11) 0.0408(14) 0.0222(11) 0.0031(10) 0.0091(9) 0.0060(10)
C5 0.0213(12) 0.0412(15) 0.0250(12) -0.0066(11) 0.0086(10) -0.0060(10)
C6 0.0284(13) 0.0254(12) 0.0259(12) -0.0039(9) 0.0135(10) -0.0032(10)
C7 0.0205(11) 0.0226(11) 0.0218(11) -0.0021(9) 0.0091(9) 0.0010(9)
C8 0.0251(12) 0.0252(12) 0.0232(11) -0.0002(9) 0.0113(9) 0.0025(9)
C9 0.0249(12) 0.0203(11) 0.0239(11) -0.0018(9) 0.0108(9) -0.0003(9)
C10 0.0233(11) 0.0183(11) 0.0210(11) 0.0000(9) 0.0093(9) 0.0022(9)
C11 0.0289(12) 0.0302(13) 0.0240(12) -0.0011(10) 0.0132(10) 0.0004(10)
C12 0.0250(12) 0.0203(11) 0.0234(11) -0.0021(9) 0.0091(9) -0.0021(9)
C13 0.0215(11) 0.0211(11) 0.0224(11) -0.0006(9) 0.0103(9) 0.0012(9)
C14 0.0244(12) 0.0264(12) 0.0244(12) -0.0022(9) 0.0125(10) -0.0007(9)
C15 0.0225(11) 0.0229(11) 0.0270(12) -0.0022(9) 0.0123(10) 0.0008(9)
C16 0.0231(11) 0.0174(11) 0.0239(11) -0.0008(9) 0.0122(9) 0.0002(9)
C17 0.0247(12) 0.0268(12) 0.0235(12) -0.0015(9) 0.0126(10) 0.0009(9)
C18 0.0224(11) 0.0174(11) 0.0251(11) 0.0003(9) 0.0113(9) 0.0029(9)
N1 0.0237(10) 0.0244(10) 0.0191(9) -0.0010(8) 0.0093(8) 0.0054(8)
N2 0.0296(11) 0.0262(10) 0.0219(10) 0.0015(8) 0.0126(8) 0.0061(8)
N3 0.0257(10) 0.0209(10) 0.0212(9) -0.0011(8) 0.0101(8) 0.0014(8)
N4 0.0288(11) 0.0235(10) 0.0231(10) -0.0002(8) 0.0128(8) 0.0039(8)
N5 0.0381(12) 0.0247(11) 0.0248(10) 0.0031(8) 0.0149(9) 0.0109(9)
N6 0.0404(12) 0.0351(12) 0.0225(10) 0.0046(9) 0.0169(9) 0.0150(10)
N7 0.0238(10) 0.0211(10) 0.0222(10) -0.0015(8) 0.0096(8) 0.0013(8)
N8 0.0255(10) 0.0320(11) 0.0226(10) 0.0005(8) 0.0118(8) 0.0050(9)
N9 0.0261(11) 0.0398(12) 0.0219(10) -0.0036(9) 0.0105(8) -0.0026(9)
N10 0.0231(10) 0.0359(12) 0.0235(10) -0.0013(9) 0.0060(8) 0.0022(9)
N11 0.0322(12) 0.0614(16) 0.0266(11) -0.0056(11) 0.0155(10) 0.0055(11)
N12 0.0214(10) 0.0234(10) 0.0227(10) -0.0043(8) 0.0122(8) -0.0018(8)
N13 0.0271(10) 0.0245(10) 0.0261(10) -0.0048(8) 0.0149(9) -0.0047(8)
N14 0.0266(10) 0.0272(11) 0.0279(11) -0.0059(8) 0.0150(9) -0.0037(8)
N15 0.0252(10) 0.0219(10) 0.0277(10) -0.0037(8) 0.0150(8) -0.0016(8)
N16 0.0347(12) 0.0372(12) 0.0334(12) -0.0111(10) 0.0231(10) -0.0117(10)
N17 0.0318(11) 0.0282(11) 0.0386(12) -0.0128(9) 0.0223(10) -0.0098(9)
N18 0.0232(10) 0.0299(11) 0.0217(10) -0.0008(8) 0.0110(8) 0.0006(8)
N19 0.0228(10) 0.0281(10) 0.0239(10) -0.0019(8) 0.0123(8) 0.0012(8)
N20 0.0220(10) 0.0209(9) 0.0220(10) -0.0013(8) 0.0106(8) 0.0006(8)
N21 0.0264(11) 0.0587(15) 0.0224(11) -0.0074(10) 0.0132(9) -0.0029(10)
N22 0.0208(10) 0.0320(11) 0.0255(10) -0.0054(8) 0.0099(8) -0.0018(8)
C19A 0.050(3) 0.075(8) 0.145(7) -0.021(4) 0.031(4) -0.001(5)
C20A 0.156(9) 0.089(6) 0.104(6) -0.018(5) 0.046(6) -0.026(6)
O1A 0.0557(19) 0.078(3) 0.131(6) -0.013(5) 0.034(2) 0.002(2)
S1A 0.0512(6) 0.0513(12) 0.0679(15) -0.0074(9) 0.0180(10) 0.0067(8)
C19B 0.050(3) 0.075(8) 0.145(7) -0.021(4) 0.031(4) -0.001(5)
C20B 0.156(9) 0.089(6) 0.104(6) -0.018(5) 0.046(6) -0.026(6)
O1B 0.0557(19) 0.078(3) 0.131(6) -0.013(5) 0.034(2) 0.002(2)
S1B 0.0512(6) 0.0513(12) 0.0679(15) -0.0074(9) 0.0180(10) 0.0067(8)
O2 0.0438(13) 0.0704(17) 0.0780(18) -0.0261(14) 0.0292(13) -0.0087(12)
O3A 0.0386(12) 0.0372(12) 0.0311(12) 0.0088(9) 0.0149(9) 0.0085(10)
O3B 0.0386(12) 0.0372(12) 0.0311(12) 0.0088(9) 0.0149(9) 0.0085(10)
O4B 0.0386(12) 0.0372(12) 0.0311(12) 0.0088(9) 0.0149(9) 0.0085(10)
O5A 0.080(5) 0.056(4) 0.057(3) -0.020(3) 0.029(3) -0.026(3)
O5B 0.080(5) 0.056(4) 0.057(3) -0.020(3) 0.029(3) -0.026(3)
O6 0.040(2) 0.081(3) 0.0240(19) 0.005(2) 0.0102(17) 0.007(2)
O7 0.037(2) 0.040(2) 0.048(3) 0.0000(18) 0.0085(17) -0.0061(17)

loop_
_atom_type_symbol
_atom_type_description
_atom_type_scat_dispersion_real
_atom_type_scat_dispersion_imag
_atom_type_scat_source
C C 0.0181 0.0091 'International Tables Vol C Tables 4.2.6.8 and 6.1.1.4'
H H 0.0000 0.0000 'International Tables Vol C Tables 4.2.6.8 and 6.1.1.4'
N N 0.0311 0.0180 'International Tables Vol C Tables 4.2.6.8 and 6.1.1.4'
O O 0.0492 0.0322 'International Tables Vol C Tables 4.2.6.8 and 6.1.1.4'
S S 0.3331 0.5567 'International Tables Vol C Tables 4.2.6.8 and 6.1.1.4'

loop_
_geom_angle_atom_site_label_1
_geom_angle_atom_site_label_2
_geom_angle_atom_site_label_3
_geom_angle
_geom_angle_site_symmetry_1
_geom_angle_site_symmetry_3
C2 C1 N1 120.9(2) . .
C6 C1 C2 119.7(2) . .
C6 C1 N1 119.4(2) . .
C1 C2 N12 120.7(2) . .
C3 C2 C1 119.4(2) . .
C3 C2 N12 119.9(2) . .
C2 C3 H3 119.8 . .
C4 C3 C2 120.5(2) . .
C4 C3 H3 119.8 . .
C3 C4 H4 120.0 . .
C3 C4 C5 120.1(2) . .
C5 C4 H4 120.0 . .
C4 C5 H5 120.0 . .
C6 C5 C4 119.9(2) . .
C6 C5 H5 120.0 . .
C1 C6 H6 119.8 . .
C5 C6 C1 120.4(2) . .
C5 C6 H6 119.8 . .
N2 C7 N1 116.7(2) . .
N2 C7 N3 127.4(2) . .
N3 C7 N1 115.9(2) . .
N4 C8 N2 124.9(2) . .
N6 C8 N2 118.5(2) . .
N6 C8 N4 116.5(2) . .
N3 C9 N4 125.2(2) . .
N5 C9 N3 116.8(2) . .
N5 C9 N4 118.1(2) . .
N7 C10 N1 116.6(2) . .
N8 C10 N1 115.7(2) . .
N8 C10 N7 127.6(2) . .
N9 C11 N8 124.7(2) . .
N11 C11 N8 117.3(2) . .
N11 C11 N9 118.0(2) . .
N9 C12 N7 124.4(2) . .
N10 C12 N7 117.1(2) . .
N10 C12 N9 118.4(2) . .
N13 C13 N12 116.1(2) . .
N15 C13 N12 117.4(2) . .
N15 C13 N13 126.5(2) . .
N14 C14 N13 125.6(2) . .
N16 C14 N13 117.4(2) . .
N16 C14 N14 117.0(2) . .
N14 C15 N15 125.7(2) . .
N14 C15 N17 118.0(2) . .
N17 C15 N15 116.3(2) . .
N18 C16 N12 115.5(2) . .
N18 C16 N20 127.6(2) . .
N20 C16 N12 116.9(2) . .
N19 C17 N18 125.3(2) . .
N21 C17 N18 117.3(2) . .
N21 C17 N19 117.4(2) . .
N19 C18 N20 125.0(2) . .
N22 C18 N19 118.2(2) . .
N22 C18 N20 116.7(2) . .
C7 N1 C1 120.46(19) . .
C7 N1 C10 120.16(19) . .
C10 N1 C1 118.56(18) . .
C7 N2 C8 113.5(2) . .
C7 N3 C9 113.5(2) . .
C8 N4 C9 114.6(2) . .
C9 N5 H5A 120.0 . .
C9 N5 H5B 120.0 . .
H5A N5 H5B 120.0 . .
C8 N6 H6A 120.0 . .
C8 N6 H6B 120.0 . .
H6A N6 H6B 120.0 . .
C10 N7 C12 113.6(2) . .
C10 N8 C11 113.5(2) . .
C12 N9 C11 114.9(2) . .
C12 N10 H10A 120.0 . .
C12 N10 H10B 120.0 . .
H10A N10 H10B 120.0 . .
C11 N11 H11A 120.0 . .
C11 N11 H11B 120.0 . .
H11A N11 H11B 120.0 . .
C13 N12 C2 119.47(18) . .
C13 N12 C16 122.04(19) . .
C16 N12 C2 118.15(18) . .
C13 N13 C14 113.9(2) . .
C15 N14 C14 113.6(2) . .
C13 N15 C15 113.9(2) . .
C14 N16 H16A 120.0 . .
C14 N16 H16B 120.0 . .
H16A N16 H16B 120.0 . .
C15 N17 H17A 120.0 . .
C15 N17 H17B 120.0 . .
H17A N17 H17B 120.0 . .
C16 N18 C17 113.4(2) . .
C18 N19 C17 114.4(2) . .
C16 N20 C18 113.40(19) . .
C17 N21 H21A 120.0 . .
C17 N21 H21B 120.0 . .
H21A N21 H21B 120.0 . .
C18 N22 H22A 120.0 . .
C18 N22 H22B 120.0 . .
H22A N22 H22B 120.0 . .
H19A C19A H19B 109.5 . .
H19A C19A H19C 109.5 . .
H19B C19A H19C 109.5 . .
S1A C19A H19A 109.5 . .
S1A C19A H19B 109.5 . .
S1A C19A H19C 109.5 . .
H20A C20A H20B 109.5 . .
H20A C20A H20C 109.5 . .
H20B C20A H20C 109.5 . .
S1A C20A H20A 109.5 . .
S1A C20A H20B 109.5 . .
S1A C20A H20C 109.5 . .
C19A S1A C20A 84.71(9) . .
O1A S1A C19A 106.2(8) . .
O1A S1A C20A 106.1(8) . .
H19D C19B H19E 109.5 . .
H19D C19B H19F 109.5 . .
H19E C19B H19F 109.5 . .
S1B C19B H19D 109.5 . .
S1B C19B H19E 109.5 . .
S1B C19B H19F 109.5 . .
H20D C20B H20E 109.5 . .
H20D C20B H20F 109.5 . .
H20E C20B H20F 109.5 . .
S1B C20B H20D 109.5 . .
S1B C20B H20E 109.5 . .
S1B C20B H20F 109.5 . .
C19B S1B C20B 101.9(8) . .
O1B S1B C19B 109.8(11) . .
O1B S1B C20B 108.0(7) . .
H2A O2 H2B 104.4 . .
H3AA O3A H3AB 104.5 . .
H3BA O3B H3BB 127.6 . .
H4BA O4B H4BB 128.7 . .
H5AA O5A H5AB 98.5 . .
H5BA O5B H5BB 104.5 . .
H6C O6 H6D 104.7 . .
H7A O7 H7B 104.6 . .

loop_
_geom_bond_atom_site_label_1
_geom_bond_atom_site_label_2
_geom_bond_distance
_geom_bond_site_symmetry_2
C1 C2 1.399(3) .
C1 C6 1.389(3) .
C1 N1 1.433(3) .
C2 C3 1.391(3) .
C2 N12 1.438(3) .
C3 H3 0.9500 .
C3 C4 1.383(4) .
C4 H4 0.9500 .
C4 C5 1.387(4) .
C5 H5 0.9500 .
C5 C6 1.384(4) .
C6 H6 0.9500 .
C7 N1 1.401(3) .
C7 N2 1.330(3) .
C7 N3 1.331(3) .
C8 N2 1.357(3) .
C8 N4 1.346(3) .
C8 N6 1.334(3) .
C9 N3 1.346(3) .
C9 N4 1.346(3) .
C9 N5 1.330(3) .
C10 N1 1.409(3) .
C10 N7 1.328(3) .
C10 N8 1.320(3) .
C11 N8 1.353(3) .
C11 N9 1.344(3) .
C11 N11 1.329(3) .
C12 N7 1.349(3) .
C12 N9 1.342(3) .
C12 N10 1.334(3) .
C13 N12 1.402(3) .
C13 N13 1.327(3) .
C13 N15 1.328(3) .
C14 N13 1.357(3) .
C14 N14 1.347(3) .
C14 N16 1.334(3) .
C15 N14 1.338(3) .
C15 N15 1.357(3) .
C15 N17 1.340(3) .
C16 N12 1.413(3) .
C16 N18 1.325(3) .
C16 N20 1.331(3) .
C17 N18 1.354(3) .
C17 N19 1.348(3) .
C17 N21 1.336(3) .
C18 N19 1.340(3) .
C18 N20 1.355(3) .
C18 N22 1.336(3) .
N5 H5A 0.8800 .
N5 H5B 0.8800 .
N6 H6A 0.8800 .
N6 H6B 0.8800 .
N10 H10A 0.8800 .
N10 H10B 0.8800 .
N11 H11A 0.8800 .
N11 H11B 0.8800 .
N16 H16A 0.8800 .
N16 H16B 0.8800 .
N17 H17A 0.8800 .
N17 H17B 0.8800 .
N21 H21A 0.8800 .
N21 H21B 0.8800 .
N22 H22A 0.8800 .
N22 H22B 0.8800 .
C19A H19A 0.9800 .
C19A H19B 0.9800 .
C19A H19C 0.9800 .
C19A S1A 1.7660(17) .
C20A H20A 0.9800 .
C20A H20B 0.9800 .
C20A H20C 0.9800 .
C20A S1A 1.7673(17) .
O1A S1A 1.500(2) .
C19B H19D 0.9800 .
C19B H19E 0.9800 .
C19B H19F 0.9800 .
C19B S1B 1.751(5) .
C20B H20D 0.9800 .
C20B H20E 0.9800 .
C20B H20F 0.9800 .
C20B S1B 1.756(5) .
O1B S1B 1.500(5) .
O2 H2A 0.8691 .
O2 H2B 0.8711 .
O3A H3AA 0.8708 .
O3A H3AB 0.8702 .
O3B H3BA 0.8502 .
O3B H3BB 0.8697 .
O4B H4BA 0.8864 .
O4B H4BB 1.2841 .
O5A H5AA 0.8779 .
O5A H5AB 0.8690 .
O5B H5BA 0.8700 .
O5B H5BB 0.8702 .
O6 H6C 0.9399 .
O6 H6D 0.8504 .
O7 H7A 0.8692 .
O7 H7B 0.8704 .

loop_
_geom_hbond_atom_site_label_D
_geom_hbond_atom_site_label_H
_geom_hbond_atom_site_label_A
_geom_hbond_distance_DH
_geom_hbond_distance_HA
_geom_hbond_distance_DA
_geom_hbond_angle_DHA
_geom_hbond_site_symmetry_A
_geom_hbond_publ_flag
N5 H5A N20 0.88 2.17 3.005(3) 157.2 4_545 yes
N5 H5B N9 0.88 2.38 3.136(3) 144.7 4_545 yes
N6 H6A N19 0.88 2.26 3.112(3) 163.4 7 yes
N6 H6B O3A 0.88 2.49 3.184(3) 135.7 . yes
N6 H6B O3B 0.88 2.66 3.352(11) 136.7 . yes
N10 H10A O5B 0.88 2.50 3.228(11) 140.4 4 yes
N10 H10A O6 0.88 2.12 2.883(5) 145.1 . yes
N10 H10B N15 0.88 2.13 2.974(3) 159.8 4_545 yes
N11 H11A O6 0.88 2.23 2.955(5) 139.4 7_556 yes
N11 H11B O4B 0.88 2.13 2.988(5) 165.6 . yes
N11 H11B O4B 0.88 2.27 3.038(5) 146.0 2 yes
N16 H16A O3A 0.88 2.02 2.886(3) 168.5 6_566 yes
N16 H16A O3B 0.88 1.91 2.778(10) 166.9 6_566 yes
N16 H16B O4B 0.88 2.25 3.072(5) 156.0 . yes
N16 H16B O4B 0.88 2.48 3.210(4) 140.9 2 yes
N17 H17A N19 0.88 2.66 3.391(3) 140.8 4 yes
N17 H17B N7 0.88 2.11 2.968(3) 164.5 4 yes
N21 H21A N4 0.88 2.20 3.073(3) 173.0 7 yes
N21 H21B O3B 0.88 2.44 3.147(13) 138.0 . yes
N22 H22A O2 0.88 2.19 3.054(3) 168.1 7 yes
N22 H22B N3 0.88 2.30 3.146(3) 160.0 4 yes
O2 H2A O5A 0.87 2.04 2.681(7) 130.2 . yes
O2 H2A O5B 0.87 2.59 3.182(11) 126.3 . yes
O2 H2B O1A 0.87 2.13 2.84(3) 138.6 . yes
O2 H2B O1B 0.87 2.27 2.92(4) 132.2 . yes
O2 H2B S1B 0.87 2.89 3.577(4) 137.2 . yes
O3A H3AA N2 0.87 2.18 2.950(3) 147.2 . yes
O3A H3AB O1A 0.87 2.00 2.86(3) 168.4 . yes
O3B H3BB N18 0.87 2.17 2.979(14) 154.5 . yes
O4B H4BB N8 1.28 2.67 3.376(4) 112.5 . yes
O4B H4BB N13 1.28 2.04 3.281(4) 161.5 . yes
O5A H5AA N4 0.88 2.13 2.946(7) 154.9 . yes
O5B H5BA N4 0.87 2.58 3.213(11) 130.4 . yes
O6 H6C N9 0.94 1.93 2.717(5) 139.8 7_556 yes
O6 H6D N9 0.85 2.00 2.843(5) 168.5 . yes
O7 H7A N8 0.87 2.18 2.985(5) 153.9 . yes
O7 H7B O2 0.87 2.10 2.785(5) 134.5 6_556 yes

loop_
_geom_torsion_atom_site_label_1
_geom_torsion_atom_site_label_2
_geom_torsion_atom_site_label_3
_geom_torsion_atom_site_label_4
_geom_torsion
_geom_torsion_site_symmetry_1
_geom_torsion_site_symmetry_2
_geom_torsion_site_symmetry_3
_geom_torsion_site_symmetry_4
C1 C2 C3 C4 0.7(3) . . . .
C1 C2 N12 C13 -122.1(2) . . . .
C1 C2 N12 C16 64.4(3) . . . .
C2 C1 C6 C5 0.9(3) . . . .
C2 C1 N1 C7 -125.8(2) . . . .
C2 C1 N1 C10 64.6(3) . . . .
C2 C3 C4 C5 0.1(3) . . . .
C3 C2 N12 C13 57.6(3) . . . .
C3 C2 N12 C16 -115.8(2) . . . .
C3 C4 C5 C6 -0.4(4) . . . .
C4 C5 C6 C1 -0.1(4) . . . .
C6 C1 C2 C3 -1.2(3) . . . .
C6 C1 C2 N12 178.5(2) . . . .
C6 C1 N1 C7 55.6(3) . . . .
C6 C1 N1 C10 -114.0(2) . . . .
N1 C1 C2 C3 -179.8(2) . . . .
N1 C1 C2 N12 -0.1(3) . . . .
N1 C1 C6 C5 179.5(2) . . . .
N1 C7 N2 C8 176.7(2) . . . .
N1 C7 N3 C9 -170.6(2) . . . .
N1 C10 N7 C12 -176.0(2) . . . .
N1 C10 N8 C11 -174.9(2) . . . .
N2 C7 N1 C1 35.2(3) . . . .
N2 C7 N1 C10 -155.3(2) . . . .
N2 C7 N3 C9 9.7(3) . . . .
N2 C8 N4 C9 5.0(4) . . . .
N3 C7 N1 C1 -144.6(2) . . . .
N3 C7 N1 C10 24.9(3) . . . .
N3 C7 N2 C8 -3.6(4) . . . .
N3 C9 N4 C8 2.2(4) . . . .
N4 C8 N2 C7 -4.4(4) . . . .
N4 C9 N3 C7 -8.8(3) . . . .
N5 C9 N3 C7 172.5(2) . . . .
N5 C9 N4 C8 -179.1(2) . . . .
N6 C8 N2 C7 177.5(2) . . . .
N6 C8 N4 C9 -176.9(2) . . . .
N7 C10 N1 C1 -153.8(2) . . . .
N7 C10 N1 C7 36.5(3) . . . .
N7 C10 N8 C11 3.0(4) . . . .
N7 C12 N9 C11 7.3(4) . . . .
N8 C10 N1 C1 24.4(3) . . . .
N8 C10 N1 C7 -145.3(2) . . . .
N8 C10 N7 C12 6.1(3) . . . .
N8 C11 N9 C12 3.2(4) . . . .
N9 C11 N8 C10 -8.0(4) . . . .
N9 C12 N7 C10 -11.5(3) . . . .
N10 C12 N7 C10 171.4(2) . . . .
N10 C12 N9 C11 -175.7(2) . . . .
N11 C11 N8 C10 173.2(2) . . . .
N11 C11 N9 C12 -178.0(2) . . . .
N12 C2 C3 C4 -179.1(2) . . . .
N12 C13 N13 C14 178.1(2) . . . .
N12 C13 N15 C15 -172.6(2) . . . .
N12 C16 N18 C17 -176.0(2) . . . .
N12 C16 N20 C18 -176.57(19) . . . .
N13 C13 N12 C2 24.9(3) . . . .
N13 C13 N12 C16 -161.9(2) . . . .
N13 C13 N15 C15 8.8(3) . . . .
N13 C14 N14 C15 6.1(4) . . . .
N14 C14 N13 C13 -5.0(4) . . . .
N14 C15 N15 C13 -7.3(4) . . . .
N15 C13 N12 C2 -153.8(2) . . . .
N15 C13 N12 C16 19.3(3) . . . .
N15 C13 N13 C14 -3.2(4) . . . .
N15 C15 N14 C14 0.5(4) . . . .
N16 C14 N13 C13 177.4(2) . . . .
N16 C14 N14 C15 -176.2(2) . . . .
N17 C15 N14 C14 178.8(2) . . . .
N17 C15 N15 C13 174.3(2) . . . .
N18 C16 N12 C2 30.1(3) . . . .
N18 C16 N12 C13 -143.2(2) . . . .
N18 C16 N20 C18 4.4(3) . . . .
N18 C17 N19 C18 -0.1(4) . . . .
N19 C17 N18 C16 -5.5(4) . . . .
N19 C18 N20 C16 -10.9(3) . . . .
N20 C16 N12 C2 -149.1(2) . . . .
N20 C16 N12 C13 37.7(3) . . . .
N20 C16 N18 C17 3.1(4) . . . .
N20 C18 N19 C17 8.9(3) . . . .
N21 C17 N18 C16 176.2(2) . . . .
N21 C17 N19 C18 178.3(2) . . . .
N22 C18 N19 C17 -173.0(2) . . . .
N22 C18 N20 C16 171.0(2) . . . .
